data_7052537
loop_
_publ_author_name
'Dom\'inguez, Oscar'
'Rodr\'iguez-Molina, Braulio'
'Rodr\'iguez, Mario'
'Ariza, Armando'
'Farf\'an, Norberto'
'Santillan, Rosa'

_publ_section_title
;
 X-Ray crystallographic and spectroscopic properties of eight Schiff
 bases as evidence of the proton transfer reaction. Role of the
 intermolecular hydrogen bond
;
_journal_issue 1
_journal_name_full 'New Journal of Chemistry'
_journal_page_first 156
_journal_paper_doi 10.1039/c0nj00179a
_journal_volume 35
_journal_year 2011
_chemical_absolute_configuration rm
_chemical_compound_source 'synthesis as described'
_chemical_formula_moiety 'C16 H16 Br1 N1 O2'
_chemical_formula_sum 'C16 H16 Br N O2'
_chemical_formula_weight 334.21
_chemical_name_common
;2-(((1S,2R)-1-hydroxy-1-phenylpropan-2-ylimino)methyl)-4-
bromophenol
;
_chemical_name_systematic
;
2-[{(1S,2R)-1-hydroxy-1-phenylpropan-2-ylimino}methyl]-4-bromophenol
;
_space_group_IT_number 1
_symmetry_cell_setting triclinic
_symmetry_Int_Tables_number 1
_symmetry_space_group_name_Hall 'P 1'
_symmetry_space_group_name_H-M 'P 1'
_atom_sites_solution_hydrogens geom
_atom_sites_solution_primary direct
_atom_sites_solution_secondary difmap
_cell_angle_alpha 69.1986(10)
_cell_angle_beta 80.3396(9)
_cell_angle_gamma 75.9081(9)
_cell_formula_units_Z 2
_cell_length_a 7.2044(2)
_cell_length_b 9.3402(2)
_cell_length_c 12.3377(3)
_cell_measurement_reflns_used 8192
_cell_measurement_temperature 293(2)
_cell_measurement_theta_max 27.485
_cell_measurement_theta_min 1.018
_cell_measurement_wavelength 0.71073
_cell_volume 749.70(3)
_computing_cell_refinement 'HKL Scalepack (Otwinowski & Minor 1997)'
_computing_data_collection 'Collect (Nonius BV, 1997-2000)'
_computing_data_reduction 'HKL Denzo and Scalepack (Otwinowski & Minor 1997)'
_computing_molecular_graphics 'Ortep-3 for Windows (Farrugia, 1997)'
_computing_publication_material 'WinGX publication routines (Farrugia, 1999)'
_computing_structure_refinement 'SHELXL-97 (Sheldrick, 2008)'
_computing_structure_solution 'SIR2004 (Giacovazzo et al, 2004)'
_diffrn_ambient_temperature 293(2)
_diffrn_detector 'CCD plate'
_diffrn_detector_area_resol_mean 9
_diffrn_measured_fraction_theta_full 0.983
_diffrn_measured_fraction_theta_max 0.983
_diffrn_measurement_device '95mm CCD camera on \k-goniostat'
_diffrn_measurement_device_type KappaCCD
_diffrn_measurement_method 'CCD rotation images, thick slices'
_diffrn_orient_matrix_type 'by Bruker AXS Collect from scalepack cell'
_diffrn_orient_matrix_UB_11 0.122644
_diffrn_orient_matrix_UB_12 -0.394316E-1
_diffrn_orient_matrix_UB_13 0.385623E-1
_diffrn_orient_matrix_UB_21 0.74785E-1
_diffrn_orient_matrix_UB_22 0.239428E-1
_diffrn_orient_matrix_UB_23 -0.780373E-1
_diffrn_orient_matrix_UB_31 -0.29015E-2
_diffrn_orient_matrix_UB_32 0.1074
_diffrn_orient_matrix_UB_33 0.3972E-3
_diffrn_radiation_monochromator graphite
_diffrn_radiation_probe x-ray
_diffrn_radiation_type MoK\a
_diffrn_radiation_wavelength 0.71073
_diffrn_reflns_av_R_equivalents 0.0305
_diffrn_reflns_av_unetI/netI 0.0609
_diffrn_reflns_limit_h_max 9
_diffrn_reflns_limit_h_min -9
_diffrn_reflns_limit_k_max 12
_diffrn_reflns_limit_k_min -10
_diffrn_reflns_limit_l_max 15
_diffrn_reflns_limit_l_min -15
_diffrn_reflns_number 12177
_diffrn_reflns_theta_full 27.5
_diffrn_reflns_theta_max 27.5
_diffrn_reflns_theta_min 3.55
_diffrn_source 'Enraf Nonius FR590'
_exptl_absorpt_coefficient_mu 2.742
_exptl_absorpt_correction_T_max 0.8664
_exptl_absorpt_correction_T_min 0.7644
_exptl_absorpt_correction_type multi-scan
_exptl_absorpt_process_details 'SADABS (Bruker, 2001)'
_exptl_crystal_colour orange
_exptl_crystal_density_diffrn 1.48
_exptl_crystal_density_method 'not measured'
_exptl_crystal_description prism
_exptl_crystal_F_000 340
_exptl_crystal_size_max 0.35
_exptl_crystal_size_mid 0.15
_exptl_crystal_size_min 0.10
_refine_diff_density_max 0.803
_refine_diff_density_min -0.482
_refine_diff_density_rms 0.079
_refine_ls_abs_structure_details 'Flack H D (1983), Acta Cryst. A39, 876-881'
_refine_ls_abs_structure_Flack 0.028(9)
_refine_ls_extinction_method none
_refine_ls_goodness_of_fit_ref 1.06
_refine_ls_hydrogen_treatment mixed
_refine_ls_matrix_type full
_refine_ls_number_parameters 379
_refine_ls_number_reflns 5691
_refine_ls_number_restraints 4
_refine_ls_restrained_S_all 1.059
_refine_ls_R_factor_all 0.0557
_refine_ls_R_factor_gt 0.0432
_refine_ls_shift/su_max 0.000
_refine_ls_shift/su_mean 0.000
_refine_ls_structure_factor_coef Fsqd
_refine_ls_weighting_details 'calc w=1/[\s^2^(Fo^2^)+(0.0645P)^2^+0.0000P] where P=(Fo^2^+2Fc^2^)/3'
_refine_ls_weighting_scheme calc
_refine_ls_wR_factor_gt 0.108
_refine_ls_wR_factor_ref 0.1158
_reflns_number_gt 4738
_reflns_number_total 5691
_reflns_threshold_expression >2\s(I)
_cod_data_source_file C0NJ00179A.TXT
_cod_data_source_block Compound7
_cod_original_formula_sum 'C16 H16 Br1 N1 O2'
_cod_database_code 7052537

loop_
_symmetry_equiv_pos_as_xyz
'x, y, z'

loop_
_atom_site_label
_atom_site_type_symbol
_atom_site_fract_x
_atom_site_fract_y
_atom_site_fract_z
_atom_site_U_iso_or_equiv
_atom_site_adp_type
_atom_site_occupancy
_atom_site_symmetry_multiplicity
_atom_site_calc_flag
_atom_site_refinement_flags
_atom_site_disorder_assembly
_atom_site_disorder_group
C2A C 0.7902(8) 0.0657(7) 0.7521(4) 0.0454(10) Uani 1 1 d . . .
C3A C 0.8376(7) 0.1919(6) 0.6496(4) 0.0595(11) Uani 1 1 d . . .
H3A H 0.8707 0.1736 0.5788 0.071 Uiso 1 1 calc R . .
C4A C 0.8355(7) 0.3355(6) 0.6532(4) 0.0570(11) Uani 1 1 d . . .
H4A H 0.8638 0.4143 0.5851 0.068 Uiso 1 1 calc R . .
C5A C 0.7903(5) 0.3663(5) 0.7600(3) 0.0427(8) Uani 1 1 d . . .
C6A C 0.7564(6) 0.2487(5) 0.8603(4) 0.0463(9) Uani 1 1 d . . .
H6A H 0.7341 0.268 0.9308 0.056 Uiso 1 1 calc R . .
C7A C 0.7546(5) 0.1010(5) 0.8592(3) 0.0452(8) Uani 1 1 d . . .
C8A C 0.7117(7) -0.0169(5) 0.9647(4) 0.0452(10) Uani 1 1 d . . .
H8A H 0.691 0.0062 1.0337 0.054 Uiso 1 1 calc R . .
C10A C 0.6599(6) -0.2859(5) 1.0735(3) 0.0502(9) Uani 1 1 d . . .
H10A H 0.5476 -0.3192 1.0623 0.06 Uiso 1 1 calc R . .
C11A C 0.8381(6) -0.4206(4) 1.0773(3) 0.0429(8) Uani 1 1 d . . .
H11A H 0.875 -0.4242 0.9981 0.051 Uiso 1 1 calc R . .
C12A C 0.7948(7) -0.5788(5) 1.1545(3) 0.0478(9) Uani 1 1 d . . .
C13A C 0.6454(8) -0.6322(6) 1.1316(4) 0.0639(12) Uani 1 1 d . . .
H13A H 0.5668 -0.567 1.0734 0.077 Uiso 1 1 calc R . .
C14A C 0.6124(10) -0.7811(7) 1.1945(6) 0.0822(17) Uani 1 1 d . . .
H14A H 0.5121 -0.815 1.1784 0.099 Uiso 1 1 calc R . .
C15A C 0.7274(12) -0.8778(7) 1.2798(5) 0.089(2) Uani 1 1 d . . .
H15A H 0.7082 -0.9788 1.3204 0.107 Uiso 1 1 calc R . .
C16A C 0.8724(12) -0.8254(7) 1.3057(5) 0.089(2) Uani 1 1 d . . .
H16A H 0.9474 -0.8906 1.3658 0.107 Uiso 1 1 calc R . .
C17A C 0.9083(9) -0.6758(6) 1.2432(4) 0.0635(14) Uani 1 1 d . . .
H17A H 1.007 -0.6419 1.2609 0.076 Uiso 1 1 calc R . .
C18A C 0.6191(8) -0.2457(6) 1.1851(4) 0.0667(13) Uani 1 1 d . . .
H18A H 0.515 -0.1571 1.1768 0.1 Uiso 1 1 calc R . .
H18B H 0.7317 -0.2214 1.2008 0.1 Uiso 1 1 calc R . .
H18C H 0.5847 -0.3334 1.2484 0.1 Uiso 1 1 calc R . .
N9A N 0.7002(5) -0.1535(4) 0.9690(3) 0.0502(8) Uani 1 1 d D . .
O1A O 0.7880(5) -0.0700(4) 0.7498(2) 0.0551(7) Uani 1 1 d . . .
O2A O 0.9939(4) -0.3903(4) 1.1155(3) 0.0539(7) Uani 1 1 d . . .
H2A H 1.051(9) -0.333(7) 1.053(5) 0.065(15) Uiso 1 1 d . . .
H2B H -0.060(9) 0.890(7) 0.615(5) 0.064(17) Uiso 1 1 d . . .
C2B C 0.2211(7) 0.9070(7) 0.9314(4) 0.0463(11) Uani 1 1 d . . .
C3B C 0.1722(7) 0.9534(6) 1.0341(4) 0.0575(11) Uani 1 1 d . . .
H3B H 0.1327 0.8828 1.1039 0.069 Uiso 1 1 calc R . .
C4B C 0.1829(7) 1.1001(6) 1.0305(4) 0.0578(11) Uani 1 1 d . . .
H4B H 0.1506 1.1275 1.0978 0.069 Uiso 1 1 calc R . .
C5B C 0.2424(5) 1.2092(5) 0.9256(3) 0.0437(8) Uani 1 1 d . . .
C6B C 0.2814(6) 1.1721(6) 0.8252(4) 0.0512(10) Uani 1 1 d . . .
H6B H 0.3156 1.246 0.7556 0.061 Uiso 1 1 calc R . .
C7B C 0.2705(6) 1.0249(6) 0.8266(4) 0.0478(9) Uani 1 1 d . . .
C8B C 0.3132(8) 0.9902(7) 0.7205(4) 0.0542(13) Uani 1 1 d . . .
H8B H 0.3475 1.0668 0.6527 0.065 Uiso 1 1 calc R . .
C10B C 0.3465(8) 0.8041(7) 0.6126(4) 0.0671(13) Uani 1 1 d . . .
H10B H 0.4551 0.715 0.6263 0.081 Uiso 1 1 calc R . .
C11B C 0.1702(6) 0.7488(5) 0.6022(3) 0.0489(9) Uani 1 1 d . . .
H11B H 0.129 0.6829 0.6798 0.059 Uiso 1 1 calc R . .
C12B C 0.2158(6) 0.6500(5) 0.5219(3) 0.0457(9) Uani 1 1 d . . .
C13B C 0.1083(9) 0.6849(7) 0.4313(4) 0.0641(14) Uani 1 1 d . . .
H13B H 0.0092 0.7725 0.416 0.077 Uiso 1 1 calc R . .
C14B C 0.1464(10) 0.5895(8) 0.3611(5) 0.0767(15) Uani 1 1 d . . .
H14B H 0.072 0.6137 0.2998 0.092 Uiso 1 1 calc R . .
C15B C 0.2914(9) 0.4620(7) 0.3824(5) 0.0758(15) Uani 1 1 d . . .
H15B H 0.3152 0.3983 0.3363 0.091 Uiso 1 1 calc R . .
C16B C 0.4036(10) 0.4271(7) 0.4722(5) 0.0788(15) Uani 1 1 d . . .
H16B H 0.5046 0.3409 0.4867 0.095 Uiso 1 1 calc R . .
C17B C 0.3629(8) 0.5229(7) 0.5403(4) 0.0634(12) Uani 1 1 d . . .
H17B H 0.4386 0.4997 0.6008 0.076 Uiso 1 1 calc R . .
C18B C 0.3994(15) 0.9328(12) 0.5024(6) 0.130(4) Uani 1 1 d . . .
H18D H 0.292 1.019 0.4856 0.194 Uiso 1 1 calc R . .
H18E H 0.4321 0.8929 0.4384 0.194 Uiso 1 1 calc R . .
H18F H 0.5073 0.9676 0.5138 0.194 Uiso 1 1 calc R . .
N9B N 0.3061(6) 0.8571(5) 0.7153(3) 0.0597(10) Uani 1 1 d D . .
O1B O 0.2168(5) 0.7690(4) 0.9340(3) 0.0623(8) Uani 1 1 d . . .
O2B O 0.0161(6) 0.8761(4) 0.5636(3) 0.0613(8) Uani 1 1 d . . .
Br1A Br 0.77849(6) 0.56987(4) 0.76271(4) 0.06716(17) Uani 1 1 d . . .
Br1B Br 0.25992(5) 1.40900(4) 0.92558(4) 0.06669(17) Uani 1 1 d . . .
H9A H 0.757(18) -0.186(15) 0.907(9) 0.18(5) Uiso 1 1 d D . .
H9B H 0.283(18) 0.781(12) 0.784(8) 0.19(5) Uiso 1 1 d D . .

loop_
_atom_site_aniso_label
_atom_site_aniso_U_11
_atom_site_aniso_U_22
_atom_site_aniso_U_33
_atom_site_aniso_U_23
_atom_site_aniso_U_13
_atom_site_aniso_U_12
C2A 0.044(2) 0.048(2) 0.037(2) -0.0137(16) -0.0032(16) 0.0026(18)
C3A 0.071(3) 0.055(3) 0.044(2) -0.0132(19) -0.0031(19) -0.005(2)
C4A 0.064(3) 0.046(2) 0.048(2) -0.0040(18) 0.0030(18) -0.009(2)
C5A 0.0299(16) 0.048(2) 0.0414(19) -0.0077(16) -0.0061(13) -0.0012(15)
C6A 0.049(2) 0.043(2) 0.045(2) -0.0120(17) -0.0049(16) -0.0069(17)
C7A 0.0386(18) 0.045(2) 0.046(2) -0.0118(17) -0.0033(15) -0.0023(16)
C8A 0.043(2) 0.041(2) 0.047(2) -0.0140(18) -0.0027(17) -0.0020(18)
C10A 0.059(2) 0.043(2) 0.042(2) -0.0060(16) -0.0006(16) -0.0114(18)
C11A 0.0480(19) 0.0426(19) 0.0397(18) -0.0137(15) -0.0048(14) -0.0113(16)
C12A 0.063(3) 0.045(2) 0.0360(18) -0.0149(16) -0.0001(17) -0.013(2)
C13A 0.073(3) 0.061(3) 0.066(3) -0.028(2) 0.008(2) -0.026(2)
C14A 0.097(4) 0.067(3) 0.092(4) -0.036(3) 0.026(3) -0.040(3)
C15A 0.135(5) 0.053(3) 0.072(3) -0.016(3) 0.034(3) -0.039(3)
C16A 0.142(6) 0.049(3) 0.057(3) -0.007(2) -0.001(3) -0.005(3)
C17A 0.088(4) 0.049(3) 0.046(2) -0.008(2) -0.009(2) -0.009(3)
C18A 0.080(3) 0.052(3) 0.054(3) -0.015(2) 0.011(2) -0.004(2)
N9A 0.056(2) 0.0438(19) 0.0435(18) -0.0096(15) -0.0022(14) -0.0062(15)
O1A 0.0639(18) 0.0540(18) 0.0421(15) -0.0159(12) -0.0023(12) -0.0035(14)
O2A 0.0613(17) 0.0586(18) 0.0456(16) -0.0154(14) -0.0085(13) -0.0191(14)
C2B 0.048(3) 0.059(3) 0.0373(19) -0.0156(18) -0.0068(17) -0.020(2)
C3B 0.063(3) 0.069(3) 0.047(2) -0.020(2) 0.0010(18) -0.025(2)
C4B 0.054(2) 0.074(3) 0.057(3) -0.039(2) -0.0036(19) -0.008(2)
C5B 0.0271(16) 0.062(2) 0.043(2) -0.0212(18) -0.0069(13) -0.0028(16)
C6B 0.048(2) 0.059(3) 0.051(2) -0.019(2) -0.0086(17) -0.0129(19)
C7B 0.045(2) 0.058(2) 0.047(2) -0.0217(19) -0.0030(15) -0.0158(18)
C8B 0.058(3) 0.072(4) 0.043(2) -0.025(2) 0.0021(19) -0.027(2)
C10B 0.072(3) 0.093(4) 0.056(3) -0.045(3) 0.011(2) -0.034(3)
C11B 0.058(2) 0.051(2) 0.0407(19) -0.0177(16) 0.0002(16) -0.0167(19)
C12B 0.058(2) 0.049(2) 0.0338(17) -0.0147(15) -0.0018(15) -0.0183(19)
C13B 0.082(4) 0.064(3) 0.051(2) -0.022(2) -0.020(2) -0.008(3)
C14B 0.102(4) 0.082(4) 0.061(3) -0.037(3) -0.021(3) -0.017(3)
C15B 0.099(4) 0.080(4) 0.072(3) -0.052(3) 0.012(3) -0.032(3)
C16B 0.082(4) 0.070(3) 0.093(4) -0.047(3) -0.003(3) -0.004(3)
C17B 0.069(3) 0.067(3) 0.060(3) -0.026(2) -0.013(2) -0.012(3)
C18B 0.189(8) 0.192(9) 0.070(4) -0.077(5) 0.058(4) -0.146(8)
N9B 0.067(2) 0.080(3) 0.051(2) -0.036(2) 0.0064(16) -0.035(2)
O1B 0.083(2) 0.070(2) 0.0431(15) -0.0192(14) -0.0019(14) -0.0340(18)
O2B 0.079(2) 0.0521(18) 0.0480(17) -0.0190(14) -0.0067(15) 0.0003(16)
Br1A 0.0745(4) 0.0485(3) 0.0812(3) -0.0167(2) -0.0128(3) -0.0202(2)
Br1B 0.0592(3) 0.0605(3) 0.0918(4) -0.0416(3) -0.0121(2) -0.0041(2)

loop_
_atom_type_symbol
_atom_type_description
_atom_type_scat_dispersion_real
_atom_type_scat_dispersion_imag
_atom_type_scat_source
C C 0.0033 0.0016 'International Tables Vol C Tables 4.2.6.8 and 6.1.1.4'
H H 0 0 'International Tables Vol C Tables 4.2.6.8 and 6.1.1.4'
N N 0.0061 0.0033 'International Tables Vol C Tables 4.2.6.8 and 6.1.1.4'
O O 0.0106 0.006 'International Tables Vol C Tables 4.2.6.8 and 6.1.1.4'
Br Br -0.2901 2.4595 'International Tables Vol C Tables 4.2.6.8 and 6.1.1.4'

loop_
_geom_angle_atom_site_label_1
_geom_angle_atom_site_label_2
_geom_angle_atom_site_label_3
_geom_angle
_geom_angle_site_symmetry_1
_geom_angle_site_symmetry_3
_geom_angle_publ_flag
O1A C2A C7A 121.8(5) . . ?
O1A C2A C3A 123.1(4) . . ?
C7A C2A C3A 115.0(5) . . ?
C4A C3A C2A 122.3(4) . . ?
C4A C3A H3A 118.9 . . ?
C2A C3A H3A 118.9 . . ?
C3A C4A C5A 120.3(4) . . ?
C3A C4A H4A 119.8 . . ?
C5A C4A H4A 119.8 . . ?
C6A C5A C4A 119.6(4) . . ?
C6A C5A Br1A 120.5(3) . . ?
C4A C5A Br1A 119.8(3) . . ?
C5A C6A C7A 121.3(4) . . ?
C5A C6A H6A 119.3 . . ?
C7A C6A H6A 119.3 . . ?
C6A C7A C8A 119.8(4) . . ?
C6A C7A C2A 121.2(4) . . ?
C8A C7A C2A 119.0(4) . . ?
N9A C8A C7A 122.8(4) . . ?
N9A C8A H8A 118.6 . . ?
C7A C8A H8A 118.6 . . ?
N9A C10A C18A 113.5(4) . . ?
N9A C10A C11A 105.7(3) . . ?
C18A C10A C11A 112.2(4) . . ?
N9A C10A H10A 108.4 . . ?
C18A C10A H10A 108.4 . . ?
C11A C10A H10A 108.4 . . ?
O2A C11A C12A 110.3(3) . . ?
O2A C11A C10A 110.1(3) . . ?
C12A C11A C10A 112.1(3) . . ?
O2A C11A H11A 108.1 . . ?
C12A C11A H11A 108.1 . . ?
C10A C11A H11A 108.1 . . ?
C17A C12A C13A 118.9(5) . . ?
C17A C12A C11A 121.3(4) . . ?
C13A C12A C11A 119.7(4) . . ?
C14A C13A C12A 121.0(5) . . ?
C14A C13A H13A 119.5 . . ?
C12A C13A H13A 119.5 . . ?
C15A C14A C13A 119.9(6) . . ?
C15A C14A H14A 120.1 . . ?
C13A C14A H14A 120.1 . . ?
C14A C15A C16A 119.9(5) . . ?
C14A C15A H15A 120.1 . . ?
C16A C15A H15A 120.1 . . ?
C15A C16A C17A 121.1(6) . . ?
C15A C16A H16A 119.5 . . ?
C17A C16A H16A 119.5 . . ?
C12A C17A C16A 119.2(6) . . ?
C12A C17A H17A 120.4 . . ?
C16A C17A H17A 120.4 . . ?
C10A C18A H18A 109.5 . . ?
C10A C18A H18B 109.5 . . ?
H18A C18A H18B 109.5 . . ?
C10A C18A H18C 109.5 . . ?
H18A C18A H18C 109.5 . . ?
H18B C18A H18C 109.5 . . ?
C8A N9A C10A 127.6(4) . . ?
C8A N9A H9A 118(9) . . ?
C10A N9A H9A 112(9) . . ?
C11A O2A H2A 105(4) . . ?
O1B C2B C7B 122.2(4) . . ?
O1B C2B C3B 122.0(4) . . ?
C7B C2B C3B 115.8(5) . . ?
C4B C3B C2B 121.2(4) . . ?
C4B C3B H3B 119.4 . . ?
C2B C3B H3B 119.4 . . ?
C3B C4B C5B 120.4(4) . . ?
C3B C4B H4B 119.8 . . ?
C5B C4B H4B 119.8 . . ?
C6B C5B C4B 120.0(4) . . ?
C6B C5B Br1B 121.0(3) . . ?
C4B C5B Br1B 119.0(3) . . ?
C5B C6B C7B 120.5(4) . . ?
C5B C6B H6B 119.8 . . ?
C7B C6B H6B 119.8 . . ?
C6B C7B C8B 118.9(4) . . ?
C6B C7B C2B 121.9(4) . . ?
C8B C7B C2B 119.2(5) . . ?
N9B C8B C7B 122.3(5) . . ?
N9B C8B H8B 118.9 . . ?
C7B C8B H8B 118.9 . . ?
N9B C10B C11B 107.6(3) . . ?
N9B C10B C18B 111.6(5) . . ?
C11B C10B C18B 112.1(5) . . ?
N9B C10B H10B 108.5 . . ?
C11B C10B H10B 108.5 . . ?
C18B C10B H10B 108.5 . . ?
O2B C11B C10B 111.4(4) . . ?
O2B C11B C12B 110.3(3) . . ?
C10B C11B C12B 111.6(3) . . ?
O2B C11B H11B 107.8 . . ?
C10B C11B H11B 107.8 . . ?
C12B C11B H11B 107.8 . . ?
C17B C12B C13B 118.4(4) . . ?
C17B C12B C11B 120.8(4) . . ?
C13B C12B C11B 120.8(4) . . ?
C12B C13B C14B 120.4(5) . . ?
C12B C13B H13B 119.8 . . ?
C14B C13B H13B 119.8 . . ?
C15B C14B C13B 120.2(5) . . ?
C15B C14B H14B 119.9 . . ?
C13B C14B H14B 119.9 . . ?
C14B C15B C16B 120.0(5) . . ?
C14B C15B H15B 120 . . ?
C16B C15B H15B 120 . . ?
C15B C16B C17B 118.7(5) . . ?
C15B C16B H16B 120.7 . . ?
C17B C16B H16B 120.7 . . ?
C12B C17B C16B 122.3(5) . . ?
C12B C17B H17B 118.8 . . ?
C16B C17B H17B 118.8 . . ?
C10B C18B H18D 109.5 . . ?
C10B C18B H18E 109.5 . . ?
H18D C18B H18E 109.5 . . ?
C10B C18B H18F 109.5 . . ?
H18D C18B H18F 109.5 . . ?
H18E C18B H18F 109.5 . . ?
C8B N9B C10B 128.4(4) . . ?
C8B N9B H9B 117(8) . . ?
C10B N9B H9B 114(8) . . ?
C11B O2B H2B 113(4) . . ?

loop_
_geom_bond_atom_site_label_1
_geom_bond_atom_site_label_2
_geom_bond_distance
_geom_bond_site_symmetry_2
_geom_bond_publ_flag
C2A O1A 1.282(7) . ?
C2A C7A 1.441(6) . ?
C2A C3A 1.449(8) . ?
C3A C4A 1.355(7) . ?
C3A H3A 0.93 . ?
C4A C5A 1.417(6) . ?
C4A H4A 0.93 . ?
C5A C6A 1.364(6) . ?
C5A Br1A 1.894(4) . ?
C6A C7A 1.388(6) . ?
C6A H6A 0.93 . ?
C7A C8A 1.420(6) . ?
C8A N9A 1.281(6) . ?
C8A H8A 0.93 . ?
C10A N9A 1.481(5) . ?
C10A C18A 1.518(7) . ?
C10A C11A 1.557(6) . ?
C10A H10A 0.98 . ?
C11A O2A 1.410(5) . ?
C11A C12A 1.520(6) . ?
C11A H11A 0.98 . ?
C12A C17A 1.385(7) . ?
C12A C13A 1.397(7) . ?
C13A C14A 1.388(7) . ?
C13A H13A 0.93 . ?
C14A C15A 1.365(10) . ?
C14A H14A 0.93 . ?
C15A C16A 1.380(11) . ?
C15A H15A 0.93 . ?
C16A C17A 1.400(8) . ?
C16A H16A 0.93 . ?
C17A H17A 0.93 . ?
C18A H18A 0.96 . ?
C18A H18B 0.96 . ?
C18A H18C 0.96 . ?
N9A H9A 0.92(8) . ?
O2A H2A 0.87(6) . ?
C2B O1B 1.286(7) . ?
C2B C7B 1.427(7) . ?
C2B C3B 1.443(7) . ?
C3B C4B 1.376(7) . ?
C3B H3B 0.93 . ?
C4B C5B 1.410(7) . ?
C4B H4B 0.93 . ?
C5B C6B 1.369(6) . ?
C5B Br1B 1.900(5) . ?
C6B C7B 1.390(7) . ?
C6B H6B 0.93 . ?
C7B C8B 1.425(6) . ?
C8B N9B 1.281(7) . ?
C8B H8B 0.93 . ?
C10B N9B 1.479(6) . ?
C10B C11B 1.522(6) . ?
C10B C18B 1.526(9) . ?
C10B H10B 0.98 . ?
C11B O2B 1.416(6) . ?
C11B C12B 1.528(6) . ?
C11B H11B 0.98 . ?
C12B C17B 1.364(7) . ?
C12B C13B 1.364(6) . ?
C13B C14B 1.404(8) . ?
C13B H13B 0.93 . ?
C14B C15B 1.357(9) . ?
C14B H14B 0.93 . ?
C15B C16B 1.379(9) . ?
C15B H15B 0.93 . ?
C16B C17B 1.385(7) . ?
C16B H16B 0.93 . ?
C17B H17B 0.93 . ?
C18B H18D 0.96 . ?
C18B H18E 0.96 . ?
C18B H18F 0.96 . ?
N9B H9B 0.92(8) . ?
O2B H2B 0.79(6) . ?

loop_
_geom_torsion_atom_site_label_1
_geom_torsion_atom_site_label_2
_geom_torsion_atom_site_label_3
_geom_torsion_atom_site_label_4
_geom_torsion
_geom_torsion_site_symmetry_1
_geom_torsion_site_symmetry_2
_geom_torsion_site_symmetry_3
_geom_torsion_site_symmetry_4
_geom_torsion_publ_flag
O1A C2A C3A C4A 178.6(5) . . . . ?
C7A C2A C3A C4A -4.4(7) . . . . ?
C2A C3A C4A C5A 1.5(8) . . . . ?
C3A C4A C5A C6A 2.6(7) . . . . ?
C3A C4A C5A Br1A -177.6(4) . . . . ?
C4A C5A C6A C7A -3.7(6) . . . . ?
Br1A C5A C6A C7A 176.6(3) . . . . ?
C5A C6A C7A C8A -177.6(4) . . . . ?
C5A C6A C7A C2A 0.6(6) . . . . ?
O1A C2A C7A C6A -179.6(4) . . . . ?
C3A C2A C7A C6A 3.3(7) . . . . ?
O1A C2A C7A C8A -1.4(7) . . . . ?
C3A C2A C7A C8A -178.5(4) . . . . ?
C6A C7A C8A N9A 177.2(4) . . . . ?
C2A C7A C8A N9A -1.1(7) . . . . ?
N9A C10A C11A O2A 75.3(4) . . . . ?
C18A C10A C11A O2A -48.9(5) . . . . ?
N9A C10A C11A C12A -161.6(3) . . . . ?
C18A C10A C11A C12A 74.2(5) . . . . ?
O2A C11A C12A C17A -3.8(6) . . . . ?
C10A C11A C12A C17A -126.8(5) . . . . ?
O2A C11A C12A C13A -179.8(4) . . . . ?
C10A C11A C12A C13A 57.2(5) . . . . ?
C17A C12A C13A C14A -1.4(7) . . . . ?
C11A C12A C13A C14A 174.7(4) . . . . ?
C12A C13A C14A C15A -0.2(8) . . . . ?
C13A C14A C15A C16A 2.0(9) . . . . ?
C14A C15A C16A C17A -2.2(9) . . . . ?
C13A C12A C17A C16A 1.2(7) . . . . ?
C11A C12A C17A C16A -174.8(4) . . . . ?
C15A C16A C17A C12A 0.6(9) . . . . ?
C7A C8A N9A C10A 178.9(4) . . . . ?
C18A C10A N9A C8A 3.1(7) . . . . ?
C11A C10A N9A C8A -120.2(5) . . . . ?
O1B C2B C3B C4B 178.1(5) . . . . ?
C7B C2B C3B C4B -3.2(7) . . . . ?
C2B C3B C4B C5B 0.0(7) . . . . ?
C3B C4B C5B C6B 3.0(6) . . . . ?
C3B C4B C5B Br1B -178.8(3) . . . . ?
C4B C5B C6B C7B -2.6(6) . . . . ?
Br1B C5B C6B C7B 179.2(3) . . . . ?
C5B C6B C7B C8B -179.6(4) . . . . ?
C5B C6B C7B C2B -0.8(6) . . . . ?
O1B C2B C7B C6B -177.7(4) . . . . ?
C3B C2B C7B C6B 3.6(6) . . . . ?
O1B C2B C7B C8B 1.1(7) . . . . ?
C3B C2B C7B C8B -177.6(4) . . . . ?
C6B C7B C8B N9B 180.0(5) . . . . ?
C2B C7B C8B N9B 1.1(8) . . . . ?
N9B C10B C11B O2B 72.4(5) . . . . ?
C18B C10B C11B O2B -50.7(6) . . . . ?
N9B C10B C11B C12B -163.8(4) . . . . ?
C18B C10B C11B C12B 73.2(6) . . . . ?
O2B C11B C12B C17B 178.3(4) . . . . ?
C10B C11B C12B C17B 53.9(6) . . . . ?
O2B C11B C12B C13B -2.9(6) . . . . ?
C10B C11B C12B C13B -127.4(5) . . . . ?
C17B C12B C13B C14B 1.5(8) . . . . ?
C11B C12B C13B C14B -177.3(5) . . . . ?
C12B C13B C14B C15B -0.4(9) . . . . ?
C13B C14B C15B C16B -0.9(9) . . . . ?
C14B C15B C16B C17B 1.0(9) . . . . ?
C13B C12B C17B C16B -1.4(8) . . . . ?
C11B C12B C17B C16B 177.4(5) . . . . ?
C15B C16B C17B C12B 0.2(9) . . . . ?
C7B C8B N9B C10B -179.9(5) . . . . ?
C11B C10B N9B C8B -124.4(6) . . . . ?
C18B C10B N9B C8B -1.0(9) . . . . ?
